data_4105154
loop_
_publ_author_name
'J\"org Hallmann'
'Wolfgang Morgenroth'
'Carsten Paulmann'
'Jav Davaasambuu'
'Qingyu Kong'
'Michael Wulff'
'Simone Techert'

_publ_section_title
;
 Time-Resolved X-ray Diffraction of the Photochromic \a-Styrylpyrylium
 Trifluoromethanesulfonate Crystal Films Reveals Ultrafast Structural
 Switching
;
_journal_name_full 'Journal of the American Chemical Society'
_journal_page_first 15018
_journal_page_last 15025
_journal_paper_doi 10.1021/ja905484u
_journal_volume 131
_journal_year 2009
_chemical_formula_sum 'C46 H58 F6 O10 S2'
_chemical_formula_weight 949.04
_chemical_name_systematic C46H58O10F6S2
_space_group_IT_number 14
_symmetry_cell_setting monoclinic
_symmetry_space_group_name_Hall '-P 2ybc'
_symmetry_space_group_name_H-M 'P 1 21/c 1'
_atom_sites_solution_hydrogens geom
_atom_sites_solution_primary direct
_atom_sites_solution_secondary difmap
_audit_creation_method SHELXL-97
_cell_angle_alpha 90.00
_cell_angle_beta 105.82(3)
_cell_angle_gamma 90.00
_cell_formula_units_Z 2
_cell_length_a 10.830(2)
_cell_length_b 13.870(3)
_cell_length_c 16.020(3)
_cell_measurement_temperature 293(2)
_cell_volume 2315.3(9)
_computing_structure_refinement 'SHELXL-97 (Sheldrick, 1997)'
_computing_structure_solution 'SHELXS-97 (Sheldrick, 1990)'
_diffrn_ambient_temperature 10(2)
_diffrn_measured_fraction_theta_full 0.954
_diffrn_measured_fraction_theta_max 0.954
_diffrn_radiation_monochromator silicium
_diffrn_radiation_wavelength 0.62
_diffrn_reflns_av_R_equivalents 0.0239
_diffrn_reflns_av_sigmaI/netI 0.0255
_diffrn_reflns_limit_h_max 11
_diffrn_reflns_limit_h_min -11
_diffrn_reflns_limit_k_max 15
_diffrn_reflns_limit_k_min -15
_diffrn_reflns_limit_l_max 17
_diffrn_reflns_limit_l_min -17
_diffrn_reflns_number 9834
_diffrn_reflns_theta_full 23.24
_diffrn_reflns_theta_max 23.24
_diffrn_reflns_theta_min 1.98
_exptl_absorpt_coefficient_mu 0.196
_exptl_crystal_colour yellow
_exptl_crystal_density_diffrn 1.361
_exptl_crystal_description cubic
_exptl_crystal_F_000 1000
_exptl_crystal_size_max 200
_exptl_crystal_size_mid 170
_exptl_crystal_size_min 150
_refine_diff_density_max 1.005
_refine_diff_density_min -0.495
_refine_diff_density_rms 0.137
_refine_ls_extinction_method none
_refine_ls_goodness_of_fit_ref 1.059
_refine_ls_hydrogen_treatment mixed
_refine_ls_matrix_type full
_refine_ls_number_parameters 289
_refine_ls_number_reflns 3160
_refine_ls_number_restraints 0
_refine_ls_restrained_S_all 1.059
_refine_ls_R_factor_all 0.0495
_refine_ls_R_factor_gt 0.0511
_refine_ls_shift/su_max 0.000
_refine_ls_shift/su_mean 0.000
_refine_ls_structure_factor_coef Fsqd
_refine_ls_weighting_details 'calc w=1/[\s^2^(Fo^2^)+(0.1248P)^2^+12.8871P] where P=(Fo^2^+2Fc^2^)/3'
_refine_ls_weighting_scheme calc
_refine_ls_wR_factor_gt 0.1414
_refine_ls_wR_factor_ref 0.1360
_reflns_number_gt 2960
_reflns_number_total 3160
_reflns_threshold_expression >2sigma(I)
_cod_data_source_file ja905484u_si_003.cif
_cod_data_source_block x
_cod_original_cell_volume 2315.2(8)
_cod_database_code 4105154

loop_
_symmetry_equiv_pos_as_xyz
'x, y, z'
'-x, y+1/2, -z+1/2'
'-x, -y, -z'
'x, -y-1/2, z-1/2'

loop_
_atom_site_label
_atom_site_type_symbol
_atom_site_fract_x
_atom_site_fract_y
_atom_site_fract_z
_atom_site_U_iso_or_equiv
_atom_site_adp_type
_atom_site_occupancy
_atom_site_symmetry_multiplicity
_atom_site_calc_flag
S1 S 0.05886(10) 0.70918(7) 0.13143(6) 0.0046(4) Uani 1 1 d
F1 F 0.1237(2) 0.56021(17) 0.05067(15) 0.0098(6) Uani 1 1 d
F2 F 0.2706(2) 0.60782(18) 0.16347(15) 0.0102(6) Uani 1 1 d
F3 F 0.2314(2) 0.68987(17) 0.04434(15) 0.0095(6) Uani 1 1 d
O3 O 0.0104(3) 0.6410(2) 0.18255(18) 0.0087(7) Uani 1 1 d
O4 O 0.1347(3) 0.7868(2) 0.17986(19) 0.0091(7) Uani 1 1 d
O2 O -0.2270(3) 0.6692(2) 0.23138(17) 0.0052(7) Uani 1 1 d
O1 O -0.6148(3) 0.5711(2) 0.36212(19) 0.0087(7) Uani 1 1 d
O5 O -0.0311(3) 0.7381(2) 0.05074(18) 0.0087(7) Uani 1 1 d
C9 C 0.1769(4) 0.6382(3) 0.0957(3) 0.0059(9) Uani 1 1 d
C10 C -0.4514(4) 0.4577(3) 0.3821(3) 0.0078(9) Uani 1 1 d
C11 C -0.2302(4) 0.4918(3) 0.4602(3) 0.0059(9) Uani 1 1 d
C12 C -0.1637(4) 0.8226(3) 0.2938(3) 0.0055(9) Uani 1 1 d
C13 C -0.3243(4) 0.4286(3) 0.4134(3) 0.0082(9) Uani 1 1 d
C14 C -0.3348(4) 0.4306(3) 0.1363(3) 0.0115(10) Uani 1 1 d
C15 C -0.4876(4) 0.5511(3) 0.3964(3) 0.0069(9) Uani 1 1 d
C16 C -0.3951(4) 0.6152(3) 0.4430(3) 0.0069(9) Uani 1 1 d
C17 C -0.1455(4) 0.7152(3) 0.2971(3) 0.0059(9) Uani 1 1 d
C18 C -0.4607(4) 0.5805(3) 0.1452(3) 0.0106(10) Uani 1 1 d
C19 C -0.2682(4) 0.5857(3) 0.4740(3) 0.0065(9) Uani 1 1 d
C20 C -0.3282(4) 0.5407(3) 0.1416(3) 0.0065(9) Uani 1 1 d
C21 C -0.0656(4) 0.6622(3) 0.3626(3) 0.0064(9) Uani 1 1 d
C22 C -0.6565(4) 0.6683(3) 0.3698(3) 0.0114(10) Uani 1 1 d
C23 C -0.0006(4) 0.4975(3) 0.4311(3) 0.0056(9) Uani 1 1 d
C24 C -0.1514(4) 0.5173(3) 0.2857(3) 0.0058(9) Uani 1 1 d
C25 C -0.0930(4) 0.4587(3) 0.4865(3) 0.0064(9) Uani 1 1 d
C26 C -0.2035(4) 0.8578(3) 0.1986(3) 0.0095(10) Uani 1 1 d
C27 C -0.0692(4) 0.5623(3) 0.3588(3) 0.0059(9) Uani 1 1 d
C28 C -0.2916(4) 0.5827(3) 0.0625(3) 0.0103(10) Uani 1 1 d
C29 C -0.2696(4) 0.8458(3) 0.3378(3) 0.0113(10) Uani 1 1 d
C30 C -0.2299(4) 0.5726(3) 0.2230(3) 0.0052(9) Uani 1 1 d
C31 C -0.0367(4) 0.8718(3) 0.3417(3) 0.0101(10) Uani 1 1 d

loop_
_atom_site_aniso_label
_atom_site_aniso_U_11
_atom_site_aniso_U_22
_atom_site_aniso_U_33
_atom_site_aniso_U_23
_atom_site_aniso_U_13
_atom_site_aniso_U_12
S1 0.0062(6) 0.0033(6) 0.0050(6) 0.0003(4) 0.0027(4) 0.0009(4)
F1 0.0157(14) 0.0048(13) 0.0096(13) -0.0025(10) 0.0048(10) -0.0003(10)
F2 0.0075(13) 0.0135(14) 0.0089(13) 0.0006(10) 0.0008(10) 0.0043(10)
F3 0.0121(13) 0.0079(13) 0.0119(13) 0.0014(10) 0.0089(10) -0.0005(10)
O3 0.0110(16) 0.0075(16) 0.0091(15) 0.0017(12) 0.0054(12) 0.0000(12)
O4 0.0118(16) 0.0049(16) 0.0106(16) -0.0014(12) 0.0030(13) -0.0011(12)
O2 0.0076(15) 0.0031(16) 0.0046(14) -0.0011(11) 0.0008(12) -0.0007(11)
O1 0.0057(16) 0.0061(16) 0.0130(15) -0.0008(12) 0.0004(12) 0.0025(12)
O5 0.0091(16) 0.0100(16) 0.0062(15) 0.0011(12) 0.0007(12) 0.0018(12)
C9 0.008(2) 0.006(2) 0.004(2) 0.0014(16) 0.0027(17) -0.0009(17)
C10 0.010(2) 0.006(2) 0.007(2) 0.0006(16) 0.0033(17) -0.0002(17)
C11 0.010(2) 0.005(2) 0.0031(19) 0.0036(16) 0.0031(17) 0.0006(17)
C12 0.008(2) 0.005(2) 0.004(2) -0.0004(16) 0.0013(17) -0.0008(17)
C13 0.010(2) 0.009(2) 0.006(2) 0.0028(17) 0.0038(17) 0.0004(17)
C14 0.015(2) 0.007(2) 0.011(2) -0.0023(17) 0.0003(18) -0.0009(18)
C15 0.005(2) 0.012(2) 0.004(2) 0.0046(17) 0.0028(17) 0.0018(17)
C16 0.010(2) 0.006(2) 0.007(2) 0.0020(16) 0.0056(17) 0.0003(17)
C17 0.004(2) 0.011(2) 0.005(2) -0.0016(17) 0.0042(17) -0.0028(17)
C18 0.006(2) 0.014(2) 0.011(2) -0.0017(18) 0.0027(18) 0.0032(18)
C19 0.008(2) 0.010(2) 0.004(2) 0.0013(16) 0.0050(17) -0.0007(17)
C20 0.009(2) 0.005(2) 0.006(2) -0.0001(16) 0.0015(17) 0.0004(17)
C21 0.005(2) 0.009(2) 0.007(2) 0.0010(17) 0.0052(17) 0.0008(16)
C22 0.013(2) 0.006(2) 0.014(2) -0.0005(17) 0.0016(18) 0.0049(18)
C23 0.007(2) 0.004(2) 0.0059(19) -0.0006(16) 0.0015(17) -0.0005(16)
C24 0.005(2) 0.008(2) 0.006(2) 0.0014(17) 0.0038(17) 0.0001(16)
C25 0.008(2) 0.009(2) 0.003(2) 0.0004(16) 0.0015(17) -0.0007(17)
C26 0.015(2) 0.007(2) 0.006(2) 0.0033(17) 0.0015(18) 0.0016(17)
C27 0.006(2) 0.008(2) 0.006(2) 0.0013(16) 0.0047(17) 0.0006(16)
C28 0.012(2) 0.013(2) 0.006(2) 0.0000(18) 0.0037(18) -0.0028(18)
C29 0.015(2) 0.008(2) 0.013(2) 0.0002(18) 0.0077(19) 0.0018(18)
C30 0.004(2) 0.005(2) 0.010(2) 0.0006(17) 0.0078(17) -0.0004(16)
C31 0.007(2) 0.009(2) 0.013(2) -0.0016(18) 0.0017(18) -0.0026(17)

loop_
_atom_type_symbol
_atom_type_description
_atom_type_scat_dispersion_real
_atom_type_scat_dispersion_imag
_atom_type_scat_source
C C 0.0033 0.0016 'International Tables Vol C Tables 4.2.6.8 and 6.1.1.4'
H H 0.0000 0.0000 'International Tables Vol C Tables 4.2.6.8 and 6.1.1.4'
O O 0.0106 0.0060 'International Tables Vol C Tables 4.2.6.8 and 6.1.1.4'
F F 0.0171 0.0103 'International Tables Vol C Tables 4.2.6.8 and 6.1.1.4'
S S 0.1246 0.1234 'International Tables Vol C Tables 4.2.6.8 and 6.1.1.4'

loop_
_geom_angle_atom_site_label_1
_geom_angle_atom_site_label_2
_geom_angle_atom_site_label_3
_geom_angle
_geom_angle_site_symmetry_1
_geom_angle_site_symmetry_3
O3 S1 O4 115.21(17) . .
O3 S1 O5 115.39(18) . .
O4 S1 O5 114.74(18) . .
O3 S1 C9 102.65(18) . .
O4 S1 C9 103.08(19) . .
O5 S1 C9 103.19(18) . .
C17 O2 C30 123.1(3) . .
C15 O1 C22 117.5(3) . .
F2 C9 F1 107.6(3) . .
F2 C9 F3 107.6(3) . .
F1 C9 F3 107.3(3) . .
F2 C9 S1 110.9(3) . .
F1 C9 S1 111.6(3) . .
F3 C9 S1 111.5(3) . .
C15 C10 C13 120.5(4) . .
C13 C11 C19 117.8(4) . .
C13 C11 C25 118.7(4) . .
C19 C11 C25 123.4(4) . .
C17 C12 C29 107.4(3) . .
C17 C12 C31 109.3(3) . .
C29 C12 C31 110.8(3) . .
C17 C12 C26 110.3(3) . .
C29 C12 C26 110.2(3) . .
C31 C12 C26 108.8(3) . .
C10 C13 C11 121.1(4) . .
O1 C15 C10 115.0(4) . .
O1 C15 C16 125.8(4) . .
C10 C15 C16 119.2(4) . .
C19 C16 C15 120.1(4) . .
O2 C17 C21 119.2(4) . .
O2 C17 C12 113.2(4) . .
C21 C17 C12 127.3(4) . .
C16 C19 C11 121.4(4) . .
C30 C20 C14 110.6(3) . .
C30 C20 C28 108.7(3) . .
C14 C20 C28 110.4(3) . .
C30 C20 C18 107.8(3) . .
C14 C20 C18 109.1(4) . .
C28 C20 C18 110.1(3) . .
C17 C21 C27 119.7(4) . .
C27 C23 C25 119.7(4) . 3_566
C27 C23 C25 112.2(3) . .
C25 C23 C25 91.2(3) 3_566 .
C30 C24 C27 119.3(4) . .
C11 C25 C23 119.1(3) . 3_566
C11 C25 C23 117.5(3) . .
C23 C25 C23 88.8(3) 3_566 .
C21 C27 C24 118.9(4) . .
C21 C27 C23 124.4(4) . .
C24 C27 C23 116.5(4) . .
O2 C30 C24 119.6(4) . .
O2 C30 C20 111.7(3) . .
C24 C30 C20 128.6(4) . .

loop_
_geom_bond_atom_site_label_1
_geom_bond_atom_site_label_2
_geom_bond_distance
_geom_bond_site_symmetry_2
S1 O3 1.441(3) .
S1 O4 1.445(3) .
S1 O5 1.447(3) .
S1 C9 1.825(4) .
F1 C9 1.340(5) .
F2 C9 1.336(5) .
F3 C9 1.343(5) .
O2 C17 1.337(5) .
O2 C30 1.346(5) .
O1 C15 1.365(5) .
O1 C22 1.437(5) .
C10 C15 1.390(6) .
C10 C13 1.391(6) .
C11 C13 1.397(6) .
C11 C19 1.401(6) .
C11 C25 1.502(6) .
C12 C17 1.502(6) .
C12 C29 1.536(6) .
C12 C31 1.540(6) .
C12 C26 1.546(6) .
C14 C20 1.530(6) .
C15 C16 1.394(6) .
C16 C19 1.389(6) .
C17 C21 1.377(6) .
C18 C20 1.553(6) .
C20 C30 1.508(6) .
C20 C28 1.542(6) .
C21 C27 1.387(7) .
C23 C27 1.495(6) .
C23 C25 1.552(6) 3_566
C23 C25 1.601(6) .
C24 C30 1.361(6) .
C24 C27 1.408(6) .
C25 C23 1.552(6) 3_566
